data_4338475
loop_
_publ_author_name
'Connor, G. P.'
'Mayer, K. J.'
'Tribble, C. S.'
'McNamara, W. R.'

_publ_section_title
;
 Hydrogen evolution catalyzed by an iron polypyridyl complex in aqueous
 solutions.
;
_journal_issue 11
_journal_name_full 'Inorganic chemistry'
_journal_page_first 5408
_journal_page_last 5410
_journal_paper_doi 10.1021/ic500069c
_journal_volume 53
_journal_year 2014
_chemical_formula_sum 'C19 H18 Cl2 Fe N3 O'
_chemical_formula_weight 431.11
_chemical_name_common Fe-NNO
_chemical_name_systematic
;
 ?
;
_space_group_crystal_system monoclinic
_space_group_IT_number 14
_space_group_name_Hall '-P 2yn'
_space_group_name_H-M_alt 'P 1 21/n 1'
_symmetry_space_group_name_Hall '-P 2yn'
_symmetry_space_group_name_H-M 'P 1 21/n 1'
_atom_sites_solution_hydrogens geom
_audit_creation_method SHELXL-2013
_cell_angle_alpha 90
_cell_angle_beta 103.0850(10)
_cell_angle_gamma 90
_cell_formula_units_Z 4
_cell_length_a 14.9012(2)
_cell_length_b 7.05310(10)
_cell_length_c 17.5715(3)
_cell_measurement_temperature 100(2)
_cell_volume 1798.81(5)
_computing_cell_refinement 'SCALEPACK (Otwinowski & Minor)'
_computing_data_collection 'Collect (Nonius, 1998)'
_computing_data_reduction 'DENZO-SMN (Otwinowski & Minor)'
_computing_molecular_graphics 'SHELXLE-2013 (Sheldrick, 2013)'
_computing_structure_refinement 'SHELXLE-2013 (Sheldrick, 2013)'
_computing_structure_solution 'SHELXLE-2013 (Sheldrick, 2013)'
_diffrn_ambient_temperature 100(2)
_diffrn_measured_fraction_theta_full 0.967
_diffrn_measured_fraction_theta_max 0.979
_diffrn_measurement_device_type 'Nonius KappaCCD diffractometer'
_diffrn_measurement_method '\w scans at fixed \c = 55\%'
_diffrn_radiation_type CuK\a
_diffrn_radiation_wavelength 1.54178
_diffrn_reflns_av_R_equivalents 0.0693
_diffrn_reflns_av_unetI/netI 0.0462
_diffrn_reflns_Laue_measured_fraction_full 0.967
_diffrn_reflns_Laue_measured_fraction_max 0.979
_diffrn_reflns_limit_h_max 17
_diffrn_reflns_limit_h_min -17
_diffrn_reflns_limit_k_max 6
_diffrn_reflns_limit_k_min -8
_diffrn_reflns_limit_l_max 20
_diffrn_reflns_limit_l_min -20
_diffrn_reflns_number 17916
_diffrn_reflns_point_group_measured_fraction_full 0.967
_diffrn_reflns_point_group_measured_fraction_max 0.979
_diffrn_reflns_theta_full 67.679
_diffrn_reflns_theta_max 66.972
_diffrn_reflns_theta_min 3.519
_diffrn_source 'sealed tube'
_exptl_absorpt_coefficient_mu 9.567
_exptl_absorpt_correction_T_max 0.136
_exptl_absorpt_correction_T_min 0.019
_exptl_absorpt_correction_type multi-scan
_exptl_crystal_density_diffrn 1.592
_exptl_crystal_F_000 884
_exptl_crystal_size_max 0.380
_exptl_crystal_size_mid 0.270
_exptl_crystal_size_min 0.020
_refine_diff_density_max 0.471
_refine_diff_density_min -0.500
_refine_diff_density_rms 0.091
_refine_ls_extinction_method none
_refine_ls_goodness_of_fit_ref 1.027
_refine_ls_hydrogen_treatment constr
_refine_ls_matrix_type full
_refine_ls_number_parameters 235
_refine_ls_number_reflns 3148
_refine_ls_number_restraints 0
_refine_ls_restrained_S_all 1.027
_refine_ls_R_factor_all 0.0487
_refine_ls_R_factor_gt 0.0408
_refine_ls_shift/su_max 0.001
_refine_ls_shift/su_mean 0.000
_refine_ls_structure_factor_coef Fsqd
_refine_ls_weighting_details
;
 w=1/[\s^2^(Fo^2^)+(0.0449P)^2^+4.6570P]
 where P=(Fo^2^+2Fc^2^)/3
;
_refine_ls_weighting_scheme calc
_refine_ls_wR_factor_gt 0.0996
_refine_ls_wR_factor_ref 0.1062
_reflns_Friedel_coverage 0.000
_reflns_number_gt 2804
_reflns_number_total 3148
_reflns_threshold_expression 'I > 2\s(I)'
_cod_data_source_file ic500069c_si_001.cif
_cod_data_source_block p21onn
_cod_depositor_comments 'Adding full bibliography for 4338475.cif.'
_cod_database_code 4338475
_shelx_space_group_comment
;
The symmetry employed for this shelxl refinement is uniquely defined
by the following loop, which should always be used as a source of
symmetry information in preference to the above space-group names.
They are only intended as comments.
;
_shelx_estimated_absorpt_t_min 0.122
_shelx_estimated_absorpt_t_max 0.832
_shelxl_version_number 2013-2

loop_
_space_group_symop_operation_xyz
'x, y, z'
'-x+1/2, y+1/2, -z+1/2'
'-x, -y, -z'
'x-1/2, -y-1/2, z-1/2'

loop_
_atom_site_label
_atom_site_type_symbol
_atom_site_fract_x
_atom_site_fract_y
_atom_site_fract_z
_atom_site_U_iso_or_equiv
_atom_site_adp_type
_atom_site_occupancy
_atom_site_site_symmetry_order
_atom_site_calc_flag
_atom_site_refinement_flags_posn
_atom_site_refinement_flags_adp
Fe1 Fe 0.55210(3) -0.21500(7) 0.29451(3) 0.00820(16) Uani 1 1 d . .
Cl1 Cl 0.52847(5) -0.37766(10) 0.40455(4) 0.01284(19) Uani 1 1 d . .
Cl2 Cl 0.66488(5) -0.40701(11) 0.27020(4) 0.0157(2) Uani 1 1 d . .
O1 O 0.44955(15) -0.3119(3) 0.22047(12) 0.0121(5) Uani 1 1 d . .
N1 N 0.56308(19) -0.0069(4) 0.20399(15) 0.0117(6) Uani 1 1 d . .
N2 N 0.46333(18) 0.0265(4) 0.31769(15) 0.0091(5) Uani 1 1 d . .
N3 N 0.64343(19) -0.0245(4) 0.37396(15) 0.0113(6) Uani 1 1 d . .
C1 C 0.6059(2) -0.0409(5) 0.14600(19) 0.0146(7) Uani 1 1 d . .
H1 H 0.6454 -0.1480 0.1503 0.018 Uiso 1 1 calc R U
C2 C 0.5956(2) 0.0716(5) 0.08051(19) 0.0181(7) Uani 1 1 d . .
H2 H 0.6270 0.0427 0.0406 0.022 Uiso 1 1 calc R U
C3 C 0.5381(2) 0.2277(5) 0.0745(2) 0.0171(7) Uani 1 1 d . .
H3 H 0.5281 0.3063 0.0295 0.021 Uiso 1 1 calc R U
C4 C 0.4956(2) 0.2682(5) 0.1346(2) 0.0165(7) Uani 1 1 d . .
H4 H 0.4574 0.3769 0.1322 0.020 Uiso 1 1 calc R U
C5 C 0.5092(2) 0.1479(5) 0.19881(18) 0.0117(7) Uani 1 1 d . .
C6 C 0.4697(2) 0.1944(4) 0.26770(18) 0.0115(7) Uani 1 1 d . .
H6A H 0.5085 0.2921 0.2997 0.014 Uiso 1 1 calc R U
H6B H 0.4073 0.2486 0.2488 0.014 Uiso 1 1 calc R U
C7 C 0.4990(2) 0.0776(5) 0.40102(17) 0.0110(7) Uani 1 1 d . .
H7A H 0.4798 -0.0191 0.4350 0.013 Uiso 1 1 calc R U
H7B H 0.4733 0.2015 0.4120 0.013 Uiso 1 1 calc R U
C8 C 0.6022(2) 0.0886(4) 0.41789(18) 0.0115(7) Uani 1 1 d . .
C9 C 0.6523(2) 0.2053(5) 0.47555(19) 0.0143(7) Uani 1 1 d . .
H9 H 0.6218 0.2831 0.5059 0.017 Uiso 1 1 calc R U
C10 C 0.7474(2) 0.2067(5) 0.48833(19) 0.0152(7) Uani 1 1 d . .
H10 H 0.7831 0.2843 0.5281 0.018 Uiso 1 1 calc R U
C11 C 0.7899(2) 0.0935(5) 0.44237(19) 0.0145(7) Uani 1 1 d . .
H11 H 0.8550 0.0940 0.4494 0.017 Uiso 1 1 calc R U
C12 C 0.7355(2) -0.0204(5) 0.38592(19) 0.0133(7) Uani 1 1 d . .
H12 H 0.7645 -0.0984 0.3545 0.016 Uiso 1 1 calc R U
C13 C 0.3664(2) -0.0438(5) 0.30619(18) 0.0111(7) Uani 1 1 d . .
H13A H 0.3281 0.0565 0.3222 0.013 Uiso 1 1 calc R U
H13B H 0.3655 -0.1551 0.3403 0.013 Uiso 1 1 calc R U
C14 C 0.3250(2) -0.0991(4) 0.22256(17) 0.0102(6) Uani 1 1 d . .
C15 C 0.2393(2) -0.0291(4) 0.18413(18) 0.0116(7) Uani 1 1 d . .
H15 H 0.2079 0.0573 0.2105 0.014 Uiso 1 1 calc R U
C16 C 0.1989(2) -0.0830(5) 0.10832(18) 0.0123(7) Uani 1 1 d . .
H16 H 0.1397 -0.0368 0.0835 0.015 Uiso 1 1 calc R U
C17 C 0.2458(2) -0.2052(5) 0.06885(18) 0.0130(7) Uani 1 1 d . .
H17 H 0.2194 -0.2397 0.0163 0.016 Uiso 1 1 calc R U
C18 C 0.3313(2) -0.2769(4) 0.10623(18) 0.0118(7) Uani 1 1 d . .
H18 H 0.3633 -0.3591 0.0787 0.014 Uiso 1 1 calc R U
C19 C 0.3710(2) -0.2296(4) 0.18400(18) 0.0096(7) Uani 1 1 d . .

loop_
_atom_site_aniso_label
_atom_site_aniso_U_11
_atom_site_aniso_U_22
_atom_site_aniso_U_33
_atom_site_aniso_U_23
_atom_site_aniso_U_13
_atom_site_aniso_U_12
Fe1 0.0102(3) 0.0053(3) 0.0075(3) -0.00071(18) -0.00144(19) 0.00134(18)
Cl1 0.0158(4) 0.0095(4) 0.0119(4) 0.0018(3) 0.0002(3) -0.0010(3)
Cl2 0.0158(4) 0.0137(4) 0.0163(4) -0.0019(3) 0.0007(3) 0.0058(3)
O1 0.0123(12) 0.0107(12) 0.0109(11) -0.0017(9) -0.0018(9) 0.0028(9)
N1 0.0137(14) 0.0110(14) 0.0092(13) -0.0018(11) 0.0002(11) -0.0032(11)
N2 0.0119(14) 0.0047(13) 0.0094(13) -0.0023(10) -0.0004(10) -0.0023(10)
N3 0.0138(15) 0.0103(14) 0.0086(13) 0.0013(11) 0.0000(11) -0.0011(11)
C1 0.0148(18) 0.0146(18) 0.0140(16) -0.0016(13) 0.0021(13) 0.0015(13)
C2 0.0197(19) 0.024(2) 0.0112(16) -0.0021(14) 0.0040(14) -0.0041(15)
C3 0.021(2) 0.0148(18) 0.0137(17) 0.0041(13) 0.0009(14) -0.0026(14)
C4 0.0177(19) 0.0123(18) 0.0172(17) 0.0023(14) -0.0011(14) -0.0003(14)
C5 0.0130(17) 0.0087(16) 0.0105(15) -0.0014(12) -0.0034(13) -0.0026(13)
C6 0.0161(18) 0.0037(16) 0.0134(16) 0.0015(12) 0.0008(13) 0.0000(12)
C7 0.0119(17) 0.0126(17) 0.0063(15) -0.0031(12) -0.0028(12) 0.0007(13)
C8 0.0169(18) 0.0064(16) 0.0095(15) 0.0020(12) -0.0009(13) 0.0008(13)
C9 0.0188(19) 0.0114(18) 0.0103(16) 0.0004(13) -0.0014(14) -0.0001(13)
C10 0.0173(18) 0.0109(18) 0.0133(17) 0.0012(13) -0.0051(14) -0.0054(13)
C11 0.0147(18) 0.0120(17) 0.0148(16) 0.0041(13) -0.0009(13) -0.0057(13)
C12 0.0170(18) 0.0108(17) 0.0117(16) 0.0048(13) 0.0023(13) -0.0006(13)
C13 0.0138(17) 0.0068(16) 0.0126(16) -0.0037(12) 0.0028(13) -0.0008(12)
C14 0.0122(17) 0.0079(16) 0.0086(15) 0.0007(12) -0.0013(12) -0.0002(12)
C15 0.0140(18) 0.0068(16) 0.0141(16) 0.0026(12) 0.0032(13) 0.0026(12)
C16 0.0124(17) 0.0086(16) 0.0132(16) 0.0043(13) -0.0025(13) 0.0003(12)
C17 0.0162(18) 0.0130(18) 0.0078(15) 0.0022(12) -0.0018(13) -0.0008(13)
C18 0.0163(18) 0.0073(16) 0.0113(16) -0.0020(12) 0.0019(13) 0.0000(12)
C19 0.0107(17) 0.0054(16) 0.0108(15) 0.0006(12) -0.0016(13) 0.0000(12)

loop_
_atom_type_symbol
_atom_type_description
_atom_type_scat_dispersion_real
_atom_type_scat_dispersion_imag
_atom_type_scat_source
C C 0.0181 0.0091 'International Tables Vol C Tables 4.2.6.8 and 6.1.1.4'
H H 0.0000 0.0000 'International Tables Vol C Tables 4.2.6.8 and 6.1.1.4'
N N 0.0311 0.0180 'International Tables Vol C Tables 4.2.6.8 and 6.1.1.4'
Cl Cl 0.3639 0.7018 'International Tables Vol C Tables 4.2.6.8 and 6.1.1.4'
Fe Fe -1.1336 3.1974 'International Tables Vol C Tables 4.2.6.8 and 6.1.1.4'
O O 0.0492 0.0322 'International Tables Vol C Tables 4.2.6.8 and 6.1.1.4'

loop_
_geom_angle_atom_site_label_1
_geom_angle_atom_site_label_2
_geom_angle_atom_site_label_3
_geom_angle
O1 Fe1 N3 162.08(10)
O1 Fe1 N1 85.67(10)
N3 Fe1 N1 85.05(10)
O1 Fe1 N2 88.94(9)
N3 Fe1 N2 74.01(10)
N1 Fe1 N2 76.61(10)
O1 Fe1 Cl2 99.89(7)
N3 Fe1 Cl2 96.13(8)
N1 Fe1 Cl2 94.74(8)
N2 Fe1 Cl2 167.23(7)
O1 Fe1 Cl1 98.14(7)
N3 Fe1 Cl1 87.82(7)
N1 Fe1 Cl1 166.99(8)
N2 Fe1 Cl1 90.97(7)
Cl2 Fe1 Cl1 96.84(3)
C19 O1 Fe1 131.0(2)
C1 N1 C5 118.2(3)
C1 N1 Fe1 123.8(2)
C5 N1 Fe1 116.7(2)
C7 N2 C6 109.4(2)
C7 N2 C13 109.4(2)
C6 N2 C13 111.8(2)
C7 N2 Fe1 105.58(19)
C6 N2 Fe1 112.12(18)
C13 N2 Fe1 108.27(18)
C12 N3 C8 118.7(3)
C12 N3 Fe1 125.6(2)
C8 N3 Fe1 115.6(2)
N1 C1 C2 123.3(3)
N1 C1 H1 118.3
C2 C1 H1 118.3
C1 C2 C3 118.2(3)
C1 C2 H2 120.9
C3 C2 H2 120.9
C4 C3 C2 119.3(3)
C4 C3 H3 120.3
C2 C3 H3 120.3
C3 C4 C5 119.2(3)
C3 C4 H4 120.4
C5 C4 H4 120.4
N1 C5 C4 121.7(3)
N1 C5 C6 117.4(3)
C4 C5 C6 120.7(3)
N2 C6 C5 113.1(3)
N2 C6 H6A 109.0
C5 C6 H6A 109.0
N2 C6 H6B 109.0
C5 C6 H6B 109.0
H6A C6 H6B 107.8
N2 C7 C8 109.2(3)
N2 C7 H7A 109.8
C8 C7 H7A 109.8
N2 C7 H7B 109.8
C8 C7 H7B 109.8
H7A C7 H7B 108.3
N3 C8 C9 121.9(3)
N3 C8 C7 115.8(3)
C9 C8 C7 122.3(3)
C10 C9 C8 119.1(3)
C10 C9 H9 120.5
C8 C9 H9 120.5
C9 C10 C11 119.2(3)
C9 C10 H10 120.4
C11 C10 H10 120.4
C12 C11 C10 118.7(3)
C12 C11 H11 120.7
C10 C11 H11 120.7
N3 C12 C11 122.5(3)
N3 C12 H12 118.8
C11 C12 H12 118.8
N2 C13 C14 112.7(2)
N2 C13 H13A 109.1
C14 C13 H13A 109.1
N2 C13 H13B 109.1
C14 C13 H13B 109.1
H13A C13 H13B 107.8
C15 C14 C19 119.4(3)
C15 C14 C13 120.5(3)
C19 C14 C13 120.1(3)
C16 C15 C14 121.3(3)
C16 C15 H15 119.3
C14 C15 H15 119.3
C15 C16 C17 119.5(3)
C15 C16 H16 120.2
C17 C16 H16 120.2
C16 C17 C18 120.0(3)
C16 C17 H17 120.0
C18 C17 H17 120.0
C17 C18 C19 120.9(3)
C17 C18 H18 119.5
C19 C18 H18 119.5
O1 C19 C18 119.7(3)
O1 C19 C14 121.5(3)
C18 C19 C14 118.8(3)

loop_
_geom_bond_atom_site_label_1
_geom_bond_atom_site_label_2
_geom_bond_distance
Fe1 O1 1.896(2)
Fe1 N3 2.179(3)
Fe1 N1 2.198(3)
Fe1 N2 2.250(3)
Fe1 Cl2 2.2729(9)
Fe1 Cl1 2.3425(9)
O1 C19 1.334(4)
N1 C1 1.341(4)
N1 C5 1.346(4)
N2 C7 1.485(4)
N2 C6 1.490(4)
N2 C13 1.497(4)
N3 C12 1.340(4)
N3 C8 1.351(4)
C1 C2 1.377(5)
C1 H1 0.9500
C2 C3 1.384(5)
C2 H2 0.9500
C3 C4 1.379(5)
C3 H3 0.9500
C4 C5 1.389(5)
C4 H4 0.9500
C5 C6 1.498(4)
C6 H6A 0.9900
C6 H6B 0.9900
C7 C8 1.501(5)
C7 H7A 0.9900
C7 H7B 0.9900
C8 C9 1.385(5)
C9 C10 1.384(5)
C9 H9 0.9500
C10 C11 1.386(5)
C10 H10 0.9500
C11 C12 1.387(5)
C11 H11 0.9500
C12 H12 0.9500
C13 C14 1.510(4)
C13 H13A 0.9900
C13 H13B 0.9900
C14 C15 1.393(5)
C14 C19 1.409(4)
C15 C16 1.385(4)
C15 H15 0.9500
C16 C17 1.389(5)
C16 H16 0.9500
C17 C18 1.390(5)
C17 H17 0.9500
C18 C19 1.401(4)
C18 H18 0.9500

loop_
_geom_torsion_atom_site_label_1
_geom_torsion_atom_site_label_2
_geom_torsion_atom_site_label_3
_geom_torsion_atom_site_label_4
_geom_torsion
N3 Fe1 O1 C19 0.0(5)
N1 Fe1 O1 C19 -59.0(3)
N2 Fe1 O1 C19 17.7(3)
Cl2 Fe1 O1 C19 -153.0(2)
Cl1 Fe1 O1 C19 108.5(3)
C5 N1 C1 C2 -1.8(5)
Fe1 N1 C1 C2 165.2(3)
N1 C1 C2 C3 0.1(5)
C1 C2 C3 C4 1.8(5)
C2 C3 C4 C5 -1.9(5)
C1 N1 C5 C4 1.7(5)
Fe1 N1 C5 C4 -166.3(2)
C1 N1 C5 C6 -174.0(3)
Fe1 N1 C5 C6 18.1(4)
C3 C4 C5 N1 0.2(5)
C3 C4 C5 C6 175.7(3)
C7 N2 C6 C5 133.9(3)
C13 N2 C6 C5 -104.7(3)
Fe1 N2 C6 C5 17.1(3)
N1 C5 C6 N2 -23.6(4)
C4 C5 C6 N2 160.7(3)
C6 N2 C7 C8 -74.8(3)
C13 N2 C7 C8 162.3(3)
Fe1 N2 C7 C8 46.0(3)
C12 N3 C8 C9 -1.2(4)
Fe1 N3 C8 C9 174.4(2)
C12 N3 C8 C7 179.6(3)
Fe1 N3 C8 C7 -4.7(3)
N2 C7 C8 N3 -29.1(4)
N2 C7 C8 C9 151.7(3)
N3 C8 C9 C10 0.3(5)
C7 C8 C9 C10 179.4(3)
C8 C9 C10 C11 0.9(5)
C9 C10 C11 C12 -1.2(5)
C8 N3 C12 C11 0.9(5)
Fe1 N3 C12 C11 -174.3(2)
C10 C11 C12 N3 0.3(5)
C7 N2 C13 C14 -180.0(3)
C6 N2 C13 C14 58.7(3)
Fe1 N2 C13 C14 -65.4(3)
N2 C13 C14 C15 -129.3(3)
N2 C13 C14 C19 53.9(4)
C19 C14 C15 C16 -1.0(5)
C13 C14 C15 C16 -177.9(3)
C14 C15 C16 C17 -1.8(5)
C15 C16 C17 C18 1.9(5)
C16 C17 C18 C19 0.8(5)
Fe1 O1 C19 C18 143.4(2)
Fe1 O1 C19 C14 -38.3(4)
C17 C18 C19 O1 174.7(3)
C17 C18 C19 C14 -3.6(5)
C15 C14 C19 O1 -174.6(3)
C13 C14 C19 O1 2.3(5)
C15 C14 C19 C18 3.7(5)
C13 C14 C19 C18 -179.4(3)
